data_7209139
loop_
_publ_author_name
'Sun, Di'
'Liu, Fu-Jing'
'Huang, Rong-Bin'
'Zheng, Lan-Sun'

_publ_section_title
;
 Structural diversity of Ag/3-nitrophthalate coordination polymers
 controlled by solvent and induction agent
;
_journal_issue 6
_journal_name_full CrystEngComm
_journal_page_first 1185
_journal_paper_doi 10.1039/c2ce26659h
_journal_volume 15
_journal_year 2013
_chemical_formula_moiety 'C8 H9 Ag2 N3 O6'
_chemical_formula_sum 'C8 H9 Ag2 N3 O6'
_chemical_formula_weight 458.92
_chemical_name_systematic
;
?
;
_space_group_crystal_system monoclinic
_space_group_IT_number 14
_space_group_name_Hall '-P 2yn'
_space_group_name_H-M_alt 'P 1 21/n 1'
_symmetry_space_group_name_Hall '-P 2yn'
_symmetry_space_group_name_H-M 'P 1 21/n 1'
_atom_sites_solution_hydrogens geom
_atom_sites_solution_primary direct
_atom_sites_solution_secondary difmap
_audit_creation_method SHELXL-97
_cell_angle_alpha 90.00
_cell_angle_beta 102.497(3)
_cell_angle_gamma 90.00
_cell_formula_units_Z 4
_cell_length_a 7.1277(13)
_cell_length_b 21.708(4)
_cell_length_c 7.7585(14)
_cell_measurement_reflns_used 4556
_cell_measurement_temperature 173(2)
_cell_measurement_theta_max 57.152
_cell_measurement_theta_min 5.630
_cell_volume 1172.0(4)
_computing_structure_refinement 'SHELXL-97 (Sheldrick, 1997)'
_computing_structure_solution 'SHELXS-97 (Sheldrick, 1990)'
_diffrn_ambient_temperature 173(2)
_diffrn_measured_fraction_theta_full 0.988
_diffrn_measured_fraction_theta_max 0.988
_diffrn_radiation_monochromator graphite
_diffrn_radiation_source 'fine-focus sealed tube'
_diffrn_radiation_type MoK\a
_diffrn_radiation_wavelength 0.71073
_diffrn_reflns_av_R_equivalents 0.0235
_diffrn_reflns_av_sigmaI/netI 0.0265
_diffrn_reflns_limit_h_max 7
_diffrn_reflns_limit_h_min -8
_diffrn_reflns_limit_k_max 25
_diffrn_reflns_limit_k_min -17
_diffrn_reflns_limit_l_max 9
_diffrn_reflns_limit_l_min -9
_diffrn_reflns_number 5728
_diffrn_reflns_theta_full 25.00
_diffrn_reflns_theta_max 25.00
_diffrn_reflns_theta_min 1.88
_exptl_absorpt_coefficient_mu 3.369
_exptl_absorpt_correction_T_max 0.5522
_exptl_absorpt_correction_T_min 0.3459
_exptl_absorpt_correction_type multi-scan
_exptl_absorpt_process_details SADABS
_exptl_crystal_density_diffrn 2.601
_exptl_crystal_density_method 'not measured'
_exptl_crystal_F_000 880
_exptl_crystal_size_max 0.40
_exptl_crystal_size_mid 0.20
_exptl_crystal_size_min 0.20
_refine_diff_density_max 0.776
_refine_diff_density_min -0.383
_refine_diff_density_rms 0.112
_refine_ls_extinction_method none
_refine_ls_goodness_of_fit_ref 1.082
_refine_ls_hydrogen_treatment constr
_refine_ls_matrix_type full
_refine_ls_number_parameters 172
_refine_ls_number_reflns 2042
_refine_ls_number_restraints 0
_refine_ls_restrained_S_all 1.082
_refine_ls_R_factor_all 0.0286
_refine_ls_R_factor_gt 0.0276
_refine_ls_shift/su_max 0.001
_refine_ls_shift/su_mean 0.000
_refine_ls_structure_factor_coef Fsqd
_refine_ls_weighting_details 'calc w=1/[\s^2^(Fo^2^)+(0.0378P)^2^+2.3420P] where P=(Fo^2^+2Fc^2^)/3'
_refine_ls_weighting_scheme calc
_refine_ls_wR_factor_gt 0.0723
_refine_ls_wR_factor_ref 0.0729
_reflns_number_gt 2002
_reflns_number_total 2042
_reflns_threshold_expression >2sigma(I)
_cod_data_source_file c2ce26659h.txt
_cod_data_source_block 1-30
_cod_depositor_comments
;
The following automatic conversions were performed:

'_exptl_absorpt_correction_type' value 'MULTI-SCAN' changed to
'multi-scan' according to
/home/saulius/struct/CIF-dictionaries/cif_core.dic dictionary named
'cif_core.dic' version 2.4.2 from
2011-04-26.

'_refine_ls_hydrogen_treatment' value 'CONSTR' changed
to 'constr' according to
/home/saulius/struct/CIF-dictionaries/cif_core.dic dictionary named
'cif_core.dic' version 2.4.2 from 2011-04-26.

Automatic conversion script
Id: cif_fix_values 1891 2012-01-12 08:04:46Z andrius 
;
_cod_database_code 7209139

loop_
_symmetry_equiv_pos_as_xyz
'x, y, z'
'-x+1/2, y+1/2, -z+1/2'
'-x, -y, -z'
'x-1/2, -y-1/2, z-1/2'

loop_
_atom_site_label
_atom_site_type_symbol
_atom_site_fract_x
_atom_site_fract_y
_atom_site_fract_z
_atom_site_U_iso_or_equiv
_atom_site_adp_type
_atom_site_occupancy
_atom_site_symmetry_multiplicity
_atom_site_calc_flag
_atom_site_refinement_flags
Ag1 Ag 0.56258(5) 0.528575(14) 0.67012(4) 0.02312(12) Uani 1 1 d .
Ag2 Ag 0.13355(5) 0.566148(16) 0.54545(5) 0.02886(13) Uani 1 1 d .
C1 C 0.8181(6) 0.7554(2) 1.3456(6) 0.0267(10) Uani 1 1 d .
H1A H 0.8432 0.7881 1.4287 0.032 Uiso 1 1 calc R
C2 C 0.8374(6) 0.76483(19) 1.1768(6) 0.0241(9) Uani 1 1 d .
H2A H 0.8762 0.8037 1.1405 0.029 Uiso 1 1 calc R
C3 C 0.7990(6) 0.71634(19) 1.0605(6) 0.0201(9) Uani 1 1 d .
C4 C 0.7383(5) 0.65856(18) 1.1026(6) 0.0178(8) Uani 1 1 d .
C5 C 0.7194(5) 0.65038(19) 1.2748(6) 0.0181(8) Uani 1 1 d .
C6 C 0.7622(6) 0.6984(2) 1.3970(6) 0.0220(9) Uani 1 1 d .
H6A H 0.7529 0.6920 1.5159 0.026 Uiso 1 1 calc R
C7 C 0.6542(6) 0.5903(2) 1.3383(6) 0.0216(9) Uani 1 1 d .
C8 C 0.6948(5) 0.60743(18) 0.9668(5) 0.0168(8) Uani 1 1 d .
N1 N 0.8395(5) 0.72546(17) 0.8843(5) 0.0232(8) Uani 1 1 d .
N2 N 0.1605(5) 0.55652(17) 0.8204(5) 0.0241(8) Uani 1 1 d .
H2B H 0.0457 0.5649 0.8486 0.036 Uiso 1 1 calc R
H2C H 0.2511 0.5832 0.8780 0.036 Uiso 1 1 calc R
H2D H 0.1962 0.5172 0.8531 0.036 Uiso 1 1 calc R
N3 N 0.1389(5) 0.59283(18) 0.2832(5) 0.0283(8) Uani 1 1 d .
H3A H 0.2580 0.5859 0.2627 0.042 Uiso 1 1 calc R
H3B H 0.1101 0.6336 0.2687 0.042 Uiso 1 1 calc R
H3C H 0.0508 0.5704 0.2058 0.042 Uiso 1 1 calc R
O1 O 0.5255(4) 0.56164(13) 1.2321(4) 0.0228(6) Uani 1 1 d .
O2 O 0.7297(4) 0.57464(15) 1.4911(4) 0.0301(7) Uani 1 1 d .
O3 O 0.5490(4) 0.61497(13) 0.8463(4) 0.0224(6) Uani 1 1 d .
O4 O 0.8053(4) 0.56262(13) 0.9854(4) 0.0216(6) Uani 1 1 d .
O5 O 0.9101(5) 0.68296(15) 0.8196(4) 0.0311(7) Uani 1 1 d .
O6 O 0.8038(5) 0.77558(15) 0.8132(5) 0.0375(8) Uani 1 1 d .

loop_
_atom_site_aniso_label
_atom_site_aniso_U_11
_atom_site_aniso_U_22
_atom_site_aniso_U_33
_atom_site_aniso_U_23
_atom_site_aniso_U_13
_atom_site_aniso_U_12
Ag1 0.0281(2) 0.01816(19) 0.0238(2) -0.00212(12) 0.00727(15) -0.00635(12)
Ag2 0.0220(2) 0.0321(2) 0.0313(2) 0.00452(14) 0.00324(15) 0.00029(14)
C1 0.022(2) 0.021(2) 0.036(3) -0.0106(19) 0.0024(19) 0.0000(17)
C2 0.020(2) 0.014(2) 0.035(3) -0.0016(18) 0.0011(18) -0.0030(16)
C3 0.0142(18) 0.020(2) 0.026(2) 0.0020(17) 0.0018(17) 0.0011(16)
C4 0.0091(17) 0.016(2) 0.026(2) 0.0005(16) -0.0004(16) 0.0042(15)
C5 0.0116(18) 0.018(2) 0.025(2) -0.0014(16) 0.0049(16) 0.0033(15)
C6 0.020(2) 0.024(2) 0.022(2) -0.0027(17) 0.0047(17) -0.0027(17)
C7 0.017(2) 0.023(2) 0.028(2) 0.0018(18) 0.0098(18) 0.0007(17)
C8 0.0159(19) 0.017(2) 0.019(2) 0.0019(15) 0.0060(16) -0.0044(15)
N1 0.0184(17) 0.024(2) 0.026(2) 0.0040(16) 0.0027(15) -0.0060(15)
N2 0.0189(18) 0.0252(19) 0.028(2) 0.0008(15) 0.0054(15) 0.0009(15)
N3 0.0189(18) 0.030(2) 0.035(2) 0.0024(17) 0.0042(16) 0.0023(16)
O1 0.0234(15) 0.0200(15) 0.0247(16) -0.0009(12) 0.0044(13) -0.0065(12)
O2 0.0242(16) 0.0386(19) 0.0271(18) 0.0096(14) 0.0046(14) -0.0075(14)
O3 0.0199(14) 0.0197(15) 0.0247(16) -0.0038(12) -0.0014(12) 0.0011(12)
O4 0.0184(14) 0.0207(16) 0.0259(17) -0.0005(12) 0.0053(13) 0.0024(12)
O5 0.0364(18) 0.0273(18) 0.0320(19) -0.0003(14) 0.0128(15) -0.0021(15)
O6 0.042(2) 0.0270(18) 0.043(2) 0.0159(15) 0.0088(16) 0.0007(15)

loop_
_atom_type_symbol
_atom_type_description
_atom_type_scat_dispersion_real
_atom_type_scat_dispersion_imag
_atom_type_scat_source
C C 0.0033 0.0016 'International Tables Vol C Tables 4.2.6.8 and 6.1.1.4'
H H 0.0000 0.0000 'International Tables Vol C Tables 4.2.6.8 and 6.1.1.4'
N N 0.0061 0.0033 'International Tables Vol C Tables 4.2.6.8 and 6.1.1.4'
O O 0.0106 0.0060 'International Tables Vol C Tables 4.2.6.8 and 6.1.1.4'
Ag Ag -0.8971 1.1015 'International Tables Vol C Tables 4.2.6.8 and 6.1.1.4'

loop_
_geom_angle_atom_site_label_1
_geom_angle_atom_site_label_2
_geom_angle_atom_site_label_3
_geom_angle
_geom_angle_site_symmetry_1
_geom_angle_site_symmetry_3
O1 Ag1 O2 145.36(12) 3_667 1_554
O1 Ag1 O3 117.00(11) 3_667 .
O2 Ag1 O3 95.68(11) 1_554 .
O1 Ag1 Ag1 83.10(8) 3_667 3_666
O2 Ag1 Ag1 74.09(9) 1_554 3_666
O3 Ag1 Ag1 147.05(7) . 3_666
O1 Ag1 Ag2 90.33(8) 3_667 .
O2 Ag1 Ag2 107.92(8) 1_554 .
O3 Ag1 Ag2 78.98(7) . .
Ag1 Ag1 Ag2 74.871(15) 3_666 .
N2 Ag2 N3 168.20(15) . .
N2 Ag2 Ag1 77.96(10) . .
N3 Ag2 Ag1 98.59(10) . .
C2 C1 C6 120.5(4) . .
C2 C1 H1A 119.8 . .
C6 C1 H1A 119.8 . .
C1 C2 C3 117.9(4) . .
C1 C2 H2A 121.0 . .
C3 C2 H2A 121.0 . .
C2 C3 C4 124.4(4) . .
C2 C3 N1 117.1(4) . .
C4 C3 N1 118.3(4) . .
C5 C4 C3 116.3(4) . .
C5 C4 C8 122.0(4) . .
C3 C4 C8 121.7(4) . .
C4 C5 C6 120.4(4) . .
C4 C5 C7 122.0(4) . .
C6 C5 C7 117.6(4) . .
C1 C6 C5 120.4(4) . .
C1 C6 H6A 119.8 . .
C5 C6 H6A 119.8 . .
O2 C7 O1 126.5(4) . .
O2 C7 C5 116.8(4) . .
O1 C7 C5 116.7(4) . .
O4 C8 O3 126.5(4) . .
O4 C8 C4 117.7(3) . .
O3 C8 C4 115.9(3) . .
O5 N1 O6 123.8(4) . .
O5 N1 C3 117.8(3) . .
O6 N1 C3 118.4(4) . .
Ag2 N2 H2B 109.5 . .
Ag2 N2 H2C 109.5 . .
H2B N2 H2C 109.5 . .
Ag2 N2 H2D 109.5 . .
H2B N2 H2D 109.5 . .
H2C N2 H2D 109.5 . .
Ag2 N3 H3A 109.5 . .
Ag2 N3 H3B 109.5 . .
H3A N3 H3B 109.5 . .
Ag2 N3 H3C 109.5 . .
H3A N3 H3C 109.5 . .
H3B N3 H3C 109.5 . .
C7 O1 Ag1 115.4(3) . 3_667
C7 O2 Ag1 122.3(3) . 1_556
C8 O3 Ag1 101.5(2) . .

loop_
_geom_bond_atom_site_label_1
_geom_bond_atom_site_label_2
_geom_bond_distance
_geom_bond_site_symmetry_2
Ag1 O1 2.239(3) 3_667
Ag1 O2 2.251(3) 1_554
Ag1 O3 2.335(3) .
Ag1 Ag1 2.8783(8) 3_666
Ag1 Ag2 3.1101(7) .
Ag2 N2 2.110(4) .
Ag2 N3 2.124(4) .
C1 C2 1.362(6) .
C1 C6 1.383(6) .
C1 H1A 0.9500 .
C2 C3 1.375(6) .
C2 H2A 0.9500 .
C3 C4 1.388(6) .
C3 N1 1.471(5) .
C4 C5 1.383(6) .
C4 C8 1.515(6) .
C5 C6 1.398(6) .
C5 C7 1.502(6) .
C6 H6A 0.9500 .
C7 O2 1.239(5) .
C7 O1 1.257(5) .
C8 O4 1.240(5) .
C8 O3 1.250(5) .
N1 O5 1.211(5) .
N1 O6 1.222(5) .
N2 H2B 0.9100 .
N2 H2C 0.9100 .
N2 H2D 0.9100 .
N3 H3A 0.9100 .
N3 H3B 0.9100 .
N3 H3C 0.9100 .
O1 Ag1 2.239(3) 3_667
O2 Ag1 2.251(3) 1_556

loop_
_geom_hbond_atom_site_label_D
_geom_hbond_atom_site_label_H
_geom_hbond_atom_site_label_A
_geom_hbond_distance_DH
_geom_hbond_distance_HA
_geom_hbond_distance_DA
_geom_hbond_angle_DHA
_geom_hbond_site_symmetry_A
N2 H2B O4 0.91 2.20 3.077(5) 160.9 1_455
N2 H2C O3 0.91 2.30 3.013(5) 135.5 .
N2 H2D O4 0.91 2.14 2.977(5) 152.3 3_667
N3 H3C O4 0.91 2.17 3.007(5) 152.2 1_454
N3 H3A O1 0.91 2.04 2.947(5) 173.7 1_554
N3 H3B O6 0.91 2.39 3.079(5) 132.6 4_575
